data_4079264
loop_
_publ_author_name
'Xiang, Jing'
'Lo, Larry Tso-Lun'
'Leung, Chi-Fai'
'Yiu, Shek-Man'
'Ko, Chi-Chiu'
'Lau, Tai-Chu'

_publ_section_title
;
 Synthesis, Structures, and Photophysical Properties of Ruthenium(II)
 Quinolinolato Complexes
;
_journal_issue 20
_journal_name_full Organometallics
_journal_page_first 7101
_journal_paper_doi 10.1021/om300621x
_journal_volume 31
_journal_year 2012
_chemical_formula_moiety 'C48 H41 N O2 P2 Ru'
_chemical_formula_sum 'C48 H41 N O2 P2 Ru'
_chemical_formula_weight 826.83
_space_group_crystal_system triclinic
_space_group_IT_number 2
_space_group_name_Hall '-P 1'
_space_group_name_H-M_alt 'P -1'
_symmetry_space_group_name_Hall '-P 1'
_symmetry_space_group_name_H-M 'P -1'
_atom_sites_solution_hydrogens geom
_atom_sites_solution_primary direct
_atom_sites_solution_secondary difmap
_audit_creation_method SHELXL-97
_cell_angle_alpha 82.761(2)
_cell_angle_beta 86.015(3)
_cell_angle_gamma 74.412(3)
_cell_formula_units_Z 2
_cell_length_a 9.2381(3)
_cell_length_b 12.5884(4)
_cell_length_c 17.4284(5)
_cell_measurement_reflns_used 10355
_cell_measurement_temperature 173(2)
_cell_measurement_theta_max 71.5659
_cell_measurement_theta_min 3.6652
_cell_volume 1935.34(11)
_computing_cell_refinement
;
CrysAlisPro, Oxford Diffraction Ltd.,
Version 1.171.33.66 (release 28-04-2010 CrysAlis171 .NET)
(compiled Apr 28 2010,14:27:37)
;
_computing_data_collection
;
CrysAlisPro, Oxford Diffraction Ltd.,
Version 1.171.33.66 (release 28-04-2010 CrysAlis171 .NET)
(compiled Apr 28 2010,14:27:37)
;
_computing_data_reduction
;
CrysAlisPro, Oxford Diffraction Ltd.,
Version 1.171.33.66 (release 28-04-2010 CrysAlis171 .NET)
(compiled Apr 28 2010,14:27:37)
;
_computing_molecular_graphics
;
OLEX2: a complete structure solution, refinement and analysis program. Dolomanov et al., J. Appl. Cryst. (2009). 42, 339-341
;
_computing_publication_material
;
OLEX2: a complete structure solution, refinement and analysis program. Dolomanov et al., J. Appl. Cryst. (2009). 42, 339-341
;
_computing_structure_refinement 'SHELXL-97 (Sheldrick, 1997)'
_computing_structure_solution 'SHELXS-97 (Sheldrick, 1990)'
_diffrn_ambient_temperature 173.0
_diffrn_detector_area_resol_mean 16.127
_diffrn_measured_fraction_theta_full 0.980
_diffrn_measured_fraction_theta_max 0.980
_diffrn_measurement_details
;
1 omega  -28.00   14.00   1.0000   32.0000
omega____ theta____ kappa____ phi______ frames
-        0.0000   77.0000 -180.0000 42

2 omega   26.00   62.00   1.0000   32.0000
omega____ theta____ kappa____ phi______ frames
-        0.0000   77.0000 -180.0000 36

3 omega  -67.00  -16.00   1.0000   32.0000
omega____ theta____ kappa____ phi______ frames
-        0.0000  -47.0000   51.0000 51

4 omega   26.00   79.00   1.0000   64.0000
omega____ theta____ kappa____ phi______ frames
-       55.0000  -77.0000 -150.0000 53

5 omega   97.00  123.00   1.0000   64.0000
omega____ theta____ kappa____ phi______ frames
-       55.0000  125.0000   90.0000 26

6 omega   30.00  126.00   1.0000   64.0000
omega____ theta____ kappa____ phi______ frames
-       55.0000   37.0000 -120.0000 96

7 omega   77.00  126.00   1.0000   64.0000
omega____ theta____ kappa____ phi______ frames
-       55.0000  125.0000  150.0000 49

8 omega   87.00  113.00   1.0000   64.0000
omega____ theta____ kappa____ phi______ frames
-       55.0000  125.0000  -90.0000 26

9 omega   36.00  122.00   1.0000   64.0000
omega____ theta____ kappa____ phi______ frames
-       55.0000   37.0000  -30.0000 86

10 omega  -10.00   79.00   1.0000   64.0000
omega____ theta____ kappa____ phi______ frames
-       55.0000  -77.0000   90.0000 89

11 omega -112.00  -86.00   1.0000  128.0000
omega____ theta____ kappa____ phi______ frames
-      -64.0000  179.0000 -150.0000 26

12 omega -129.00  -84.00   1.0000  128.0000
omega____ theta____ kappa____ phi______ frames
-      -64.0000  179.0000  -60.0000 45

13 omega   42.00   69.00   1.0000  128.0000
omega____ theta____ kappa____ phi______ frames
-      110.0000  -25.0000 -180.0000 27

14 omega   39.00   74.00   1.0000  128.0000
omega____ theta____ kappa____ phi______ frames
-      110.0000  -47.0000  -20.0000 35

15 omega   44.00   98.00   1.0000  128.0000
omega____ theta____ kappa____ phi______ frames
-      110.0000    0.0000  120.0000 54

16 omega   42.00   70.00   1.0000  128.0000
omega____ theta____ kappa____ phi______ frames
-      110.0000  -25.0000   60.0000 28

17 omega   41.00   68.00   1.0000  128.0000
omega____ theta____ kappa____ phi______ frames
-      110.0000  -25.0000  -90.0000 27

18 omega  122.00  148.00   1.0000  128.0000
omega____ theta____ kappa____ phi______ frames
-      110.0000  -92.0000   11.0000 26

19 omega   41.00   76.00   1.0000  128.0000
omega____ theta____ kappa____ phi______ frames
-      110.0000  -50.0000  120.0000 35

20 omega   41.00   79.00   1.0000  128.0000
omega____ theta____ kappa____ phi______ frames
-      110.0000  -47.0000 -128.0000 38

21 omega   41.00   67.00   1.0000  128.0000
omega____ theta____ kappa____ phi______ frames
-      110.0000  -25.0000    0.0000 26

22 omega   42.00   71.00   1.0000  128.0000
omega____ theta____ kappa____ phi______ frames
-      110.0000  -25.0000  150.0000 29

23 omega   37.00   62.00   1.0000  128.0000
omega____ theta____ kappa____ phi______ frames
-      110.0000  -25.0000   90.0000 25

24 omega   47.00  142.00   1.0000  128.0000
omega____ theta____ kappa____ phi______ frames
-      110.0000  -92.0000   90.0000 95

25 omega   38.00   64.00   1.0000  128.0000
omega____ theta____ kappa____ phi______ frames
-      110.0000  -25.0000  -60.0000 26

26 omega   37.00   62.00   1.0000  128.0000
omega____ theta____ kappa____ phi______ frames
-      110.0000  -25.0000   30.0000 25

27 omega   42.00   83.00   1.0000  128.0000
omega____ theta____ kappa____ phi______ frames
-      110.0000  -50.0000  -90.0000 41

28 omega   47.00   82.00   1.0000  128.0000
omega____ theta____ kappa____ phi______ frames
-      110.0000  -50.0000   60.0000 35

29 omega   40.00   66.00   1.0000  128.0000
omega____ theta____ kappa____ phi______ frames
-      110.0000  -50.0000 -150.0000 26

30 omega   85.00  111.00   1.0000  128.0000
omega____ theta____ kappa____ phi______ frames
-      110.0000  -92.0000  166.0000 26

31 omega  127.00  178.00   1.0000  128.0000
omega____ theta____ kappa____ phi______ frames
-      110.0000   50.0000  -30.0000 51

32 omega  105.00  178.00   1.0000  128.0000
omega____ theta____ kappa____ phi______ frames
-      110.0000    0.0000  120.0000 73

33 omega   55.00   83.00   1.0000  128.0000
omega____ theta____ kappa____ phi______ frames
-      110.0000  -50.0000    0.0000 28

34 omega   44.00  127.00   1.0000  128.0000
omega____ theta____ kappa____ phi______ frames
-      110.0000  -92.0000 -125.0000 83

35 omega   42.00   48.00   1.0000  128.0000
omega____ theta____ kappa____ phi______ frames
-      110.0000  -92.0000   11.0000 6
;
_diffrn_measurement_device_type 'Xcalibur, Sapphire3, Gemini ultra'
_diffrn_measurement_method '\w scans'
_diffrn_orient_matrix_UB_11 0.1647925
_diffrn_orient_matrix_UB_12 -0.0243579
_diffrn_orient_matrix_UB_13 -0.0305856
_diffrn_orient_matrix_UB_21 0.030045
_diffrn_orient_matrix_UB_22 -0.1189624
_diffrn_orient_matrix_UB_23 0.0414459
_diffrn_orient_matrix_UB_31 -0.0442281
_diffrn_orient_matrix_UB_32 -0.040012
_diffrn_orient_matrix_UB_33 -0.0727824
_diffrn_radiation_monochromator mirror
_diffrn_radiation_source 'Enhance Ultra (Cu) X-ray Source'
_diffrn_radiation_type 'Cu K\a'
_diffrn_radiation_wavelength 1.5418
_diffrn_reflns_av_R_equivalents 0.0266
_diffrn_reflns_av_sigmaI/netI 0.0250
_diffrn_reflns_limit_h_max 9
_diffrn_reflns_limit_h_min -11
_diffrn_reflns_limit_k_max 14
_diffrn_reflns_limit_k_min -15
_diffrn_reflns_limit_l_max 14
_diffrn_reflns_limit_l_min -20
_diffrn_reflns_number 12258
_diffrn_reflns_theta_full 67.00
_diffrn_reflns_theta_max 67.00
_diffrn_reflns_theta_min 3.67
_exptl_absorpt_coefficient_mu 4.380
_exptl_absorpt_correction_T_max 1.0
_exptl_absorpt_correction_T_min 0.62456
_exptl_absorpt_correction_type multi-scan
_exptl_absorpt_process_details
;
CrysAlisPro, Oxford Diffraction Ltd.,
Version 1.171.33.66 (release 28-04-2010 CrysAlis171 .NET)
(compiled Apr 28 2010,14:27:37)
Empirical absorption correction using spherical harmonics,
implemented in SCALE3 ABSPACK scaling algorithm.
;
_exptl_crystal_colour_primary yellow
_exptl_crystal_density_diffrn 1.419
_exptl_crystal_density_method 'not measured'
_exptl_crystal_description block
_exptl_crystal_F_000 852
_exptl_crystal_size_max 0.32
_exptl_crystal_size_mid 0.04
_exptl_crystal_size_min 0.01
_refine_diff_density_max 0.862
_refine_diff_density_min -0.796
_refine_diff_density_rms 0.105
_refine_ls_extinction_method none
_refine_ls_goodness_of_fit_ref 1.227
_refine_ls_hydrogen_treatment constr
_refine_ls_matrix_type full
_refine_ls_number_parameters 489
_refine_ls_number_reflns 6737
_refine_ls_number_restraints 0
_refine_ls_restrained_S_all 1.227
_refine_ls_R_factor_all 0.0381
_refine_ls_R_factor_gt 0.0337
_refine_ls_shift/su_max 0.001
_refine_ls_shift/su_mean 0.000
_refine_ls_structure_factor_coef Fsqd
_refine_ls_weighting_details
;
calc w=1/[\s^2^(Fo^2^)+(0.0141P)^2^+10.9721P] where P=(Fo^2^+2Fc^2^)/3
;
_refine_ls_weighting_scheme calc
_refine_ls_wR_factor_gt 0.1172
_refine_ls_wR_factor_ref 0.1181
_reflns_number_gt 6154
_reflns_number_total 6737
_reflns_threshold_expression >2sigma(I)
_cod_data_source_file om300621x_si_003.cif
_cod_data_source_block 4
_cod_original_cell_volume 1935.36(10)
_cod_database_code 4079264

loop_
_space_group_symop_id
_space_group_symop_operation_xyz
1 'x, y, z'
2 '-x, -y, -z'

loop_
_atom_site_label
_atom_site_type_symbol
_atom_site_fract_x
_atom_site_fract_y
_atom_site_fract_z
_atom_site_U_iso_or_equiv
_atom_site_adp_type
_atom_site_occupancy
_atom_site_symmetry_multiplicity
_atom_site_calc_flag
_atom_site_refinement_flags
Ru1 Ru 0.88088(4) 0.84265(3) 0.728071(19) 0.01345(10) Uani 1 1 d .
P1 P 0.94628(13) 0.64571(9) 0.74472(7) 0.0180(2) Uani 1 1 d .
P2 P 0.81428(12) 1.04011(9) 0.70515(6) 0.0152(2) Uani 1 1 d .
O1 O 0.7736(3) 0.8490(3) 0.83748(17) 0.0201(7) Uani 1 1 d .
O2 O 1.0299(4) 0.8297(3) 0.5713(2) 0.0306(8) Uani 1 1 d .
N1 N 1.0643(4) 0.8461(3) 0.8020(2) 0.0169(8) Uani 1 1 d .
C1 C 0.6634(5) 0.8423(4) 0.6898(3) 0.0190(9) Uani 1 1 d .
H1A H 0.6618 0.8574 0.6332 0.029 Uiso 1 1 calc R
H1C H 0.5851 0.8997 0.7129 0.029 Uiso 1 1 calc R
H1B H 0.6447 0.7695 0.7058 0.029 Uiso 1 1 calc R
C2 C 0.9719(5) 0.8352(4) 0.6311(3) 0.0181(9) Uani 1 1 d .
C3 C 0.8576(5) 0.8525(4) 0.8938(3) 0.0199(10) Uani 1 1 d .
C4 C 0.8021(6) 0.8587(5) 0.9704(3) 0.0312(12) Uani 1 1 d .
H4 H 0.6998 0.8599 0.9824 0.037 Uiso 1 1 calc R
C5 C 0.8943(7) 0.8631(5) 1.0296(3) 0.0362(13) Uani 1 1 d .
H5 H 0.8532 0.8675 1.0809 0.043 Uiso 1 1 calc R
C6 C 1.0424(6) 0.8612(5) 1.0152(3) 0.0349(13) Uani 1 1 d .
H6 H 1.1033 0.8638 1.0563 0.042 Uiso 1 1 calc R
C7 C 1.1039(6) 0.8555(4) 0.9394(3) 0.0242(10) Uani 1 1 d .
C8 C 1.2552(6) 0.8545(5) 0.9188(3) 0.0301(12) Uani 1 1 d .
H8 H 1.3216 0.8576 0.9573 0.036 Uiso 1 1 calc R
C9 C 1.3050(6) 0.8492(4) 0.8435(3) 0.0277(11) Uani 1 1 d .
H9 H 1.4067 0.8480 0.8298 0.033 Uiso 1 1 calc R
C10 C 1.2070(5) 0.8454(4) 0.7854(3) 0.0202(10) Uani 1 1 d .
C11 C 1.0120(5) 0.8508(4) 0.8791(3) 0.0190(9) Uani 1 1 d .
C12 C 1.2669(5) 0.8403(4) 0.7034(3) 0.0247(11) Uani 1 1 d .
H12A H 1.2582 0.7718 0.6852 0.037 Uiso 1 1 calc R
H12C H 1.3728 0.8415 0.7008 0.037 Uiso 1 1 calc R
H12B H 1.2088 0.9044 0.6705 0.037 Uiso 1 1 calc R
C13 C 0.8890(5) 0.5723(4) 0.6723(3) 0.0223(10) Uani 1 1 d .
C14 C 0.9015(6) 0.4592(4) 0.6865(3) 0.0309(12) Uani 1 1 d .
H14 H 0.9328 0.4210 0.7356 0.037 Uiso 1 1 calc R
C15 C 0.8697(7) 0.4016(5) 0.6310(3) 0.0373(13) Uani 1 1 d .
H15 H 0.8790 0.3243 0.6421 0.045 Uiso 1 1 calc R
C16 C 0.8241(6) 0.4550(5) 0.5593(3) 0.0341(13) Uani 1 1 d .
H16 H 0.8016 0.4148 0.5211 0.041 Uiso 1 1 calc R
C17 C 0.8116(6) 0.5667(5) 0.5432(3) 0.0322(12) Uani 1 1 d .
H17 H 0.7815 0.6037 0.4937 0.039 Uiso 1 1 calc R
C18 C 0.8431(6) 0.6259(4) 0.5997(3) 0.0293(12) Uani 1 1 d .
H18 H 0.8332 0.7033 0.5885 0.035 Uiso 1 1 calc R
C19 C 0.8823(6) 0.5787(4) 0.8359(3) 0.0264(11) Uani 1 1 d .
C20 C 0.7370(6) 0.6241(5) 0.8634(3) 0.0309(12) Uani 1 1 d .
H20 H 0.6763 0.6890 0.8362 0.037 Uiso 1 1 calc R
C21 C 0.6796(8) 0.5755(6) 0.9304(3) 0.0422(15) Uani 1 1 d .
H21 H 0.5803 0.6077 0.9490 0.051 Uiso 1 1 calc R
C22 C 0.7659(9) 0.4809(6) 0.9698(3) 0.0523(19) Uani 1 1 d .
H22 H 0.7259 0.4473 1.0153 0.063 Uiso 1 1 calc R
C23 C 0.9098(9) 0.4350(6) 0.9436(4) 0.0523(19) Uani 1 1 d .
H23 H 0.9695 0.3701 0.9715 0.063 Uiso 1 1 calc R
C24 C 0.9693(7) 0.4829(5) 0.8764(3) 0.0370(13) Uani 1 1 d .
H24 H 1.0688 0.4502 0.8583 0.044 Uiso 1 1 calc R
C25 C 1.1505(6) 0.5892(4) 0.7399(3) 0.0255(11) Uani 1 1 d .
C26 C 1.2359(6) 0.5894(4) 0.8029(3) 0.0310(12) Uani 1 1 d .
H26 H 1.1871 0.6096 0.8507 0.037 Uiso 1 1 calc R
C27 C 1.3913(7) 0.5604(5) 0.7959(4) 0.0443(16) Uani 1 1 d .
H27 H 1.4486 0.5606 0.8390 0.053 Uiso 1 1 calc R
C28 C 1.4637(7) 0.5311(5) 0.7268(5) 0.0523(18) Uani 1 1 d .
H28 H 1.5704 0.5115 0.7224 0.063 Uiso 1 1 calc R
C29 C 1.3806(7) 0.5305(5) 0.6643(4) 0.0469(16) Uani 1 1 d .
H29 H 1.4304 0.5113 0.6164 0.056 Uiso 1 1 calc R
C30 C 1.2245(6) 0.5579(5) 0.6707(4) 0.0358(13) Uani 1 1 d .
H30 H 1.1682 0.5553 0.6277 0.043 Uiso 1 1 calc R
C31 C 0.7058(5) 1.1173(4) 0.7816(3) 0.0208(10) Uani 1 1 d .
C32 C 0.5890(5) 1.0786(4) 0.8202(3) 0.0269(11) Uani 1 1 d .
H32 H 0.5737 1.0107 0.8087 0.032 Uiso 1 1 calc R
C33 C 0.4964(6) 1.1363(5) 0.8740(3) 0.0374(14) Uani 1 1 d .
H33 H 0.4178 1.1082 0.8995 0.045 Uiso 1 1 calc R
C34 C 0.5166(7) 1.2357(6) 0.8917(3) 0.0419(15) Uani 1 1 d .
H34 H 0.4513 1.2759 0.9288 0.050 Uiso 1 1 calc R
C35 C 0.6316(7) 1.2762(5) 0.8553(3) 0.0395(14) Uani 1 1 d .
H35 H 0.6462 1.3439 0.8676 0.047 Uiso 1 1 calc R
C36 C 0.7264(6) 1.2172(4) 0.8004(3) 0.0267(11) Uani 1 1 d .
H36 H 0.8057 1.2450 0.7755 0.032 Uiso 1 1 calc R
C37 C 0.7037(5) 1.1077(4) 0.6199(3) 0.0174(9) Uani 1 1 d .
C38 C 0.6293(6) 1.2202(4) 0.6145(3) 0.0255(11) Uani 1 1 d .
H38 H 0.6301 1.2616 0.6563 0.031 Uiso 1 1 calc R
C39 C 0.5542(6) 1.2718(4) 0.5481(3) 0.0310(12) Uani 1 1 d .
H39 H 0.5052 1.3489 0.5445 0.037 Uiso 1 1 calc R
C40 C 0.5495(6) 1.2128(4) 0.4872(3) 0.0281(11) Uani 1 1 d .
H40 H 0.4973 1.2487 0.4420 0.034 Uiso 1 1 calc R
C41 C 0.6214(6) 1.1013(4) 0.4925(3) 0.0274(11) Uani 1 1 d .
H41 H 0.6180 1.0598 0.4510 0.033 Uiso 1 1 calc R
C42 C 0.6989(6) 1.0492(4) 0.5581(3) 0.0246(10) Uani 1 1 d .
H42 H 0.7494 0.9725 0.5608 0.030 Uiso 1 1 calc R
C43 C 0.9817(5) 1.0927(4) 0.6874(3) 0.0186(9) Uani 1 1 d .
C44 C 1.0646(6) 1.1017(4) 0.7491(3) 0.0248(10) Uani 1 1 d .
H44 H 1.0305 1.0851 0.8008 0.030 Uiso 1 1 calc R
C45 C 1.1959(6) 1.1345(5) 0.7352(3) 0.0338(13) Uani 1 1 d .
H45 H 1.2507 1.1419 0.7775 0.041 Uiso 1 1 calc R
C46 C 1.2487(6) 1.1569(5) 0.6600(3) 0.0361(13) Uani 1 1 d .
H46 H 1.3396 1.1789 0.6507 0.043 Uiso 1 1 calc R
C47 C 1.1673(6) 1.1468(4) 0.5988(3) 0.0294(12) Uani 1 1 d .
H47 H 1.2029 1.1618 0.5472 0.035 Uiso 1 1 calc R
C48 C 1.0348(5) 1.1150(4) 0.6120(3) 0.0213(10) Uani 1 1 d .
H48 H 0.9799 1.1085 0.5695 0.026 Uiso 1 1 calc R

loop_
_atom_site_aniso_label
_atom_site_aniso_U_11
_atom_site_aniso_U_22
_atom_site_aniso_U_33
_atom_site_aniso_U_23
_atom_site_aniso_U_13
_atom_site_aniso_U_12
Ru1 0.01263(17) 0.01574(17) 0.01143(17) -0.00167(12) -0.00050(12) -0.00270(12)
P1 0.0185(6) 0.0150(5) 0.0196(6) -0.0003(4) -0.0036(4) -0.0028(4)
P2 0.0146(5) 0.0149(5) 0.0153(6) -0.0014(4) -0.0012(4) -0.0026(4)
O1 0.0197(16) 0.0290(18) 0.0117(15) -0.0065(13) 0.0018(12) -0.0054(14)
O2 0.0303(19) 0.042(2) 0.0177(19) -0.0059(16) 0.0024(15) -0.0065(16)
N1 0.0164(19) 0.0142(18) 0.018(2) -0.0010(15) 0.0003(15) -0.0005(15)
C1 0.016(2) 0.018(2) 0.024(2) -0.0012(19) -0.0036(18) -0.0039(18)
C2 0.018(2) 0.023(2) 0.012(2) -0.0042(18) -0.0020(18) -0.0021(18)
C3 0.022(2) 0.020(2) 0.015(2) -0.0023(18) 0.0000(18) -0.0017(19)
C4 0.028(3) 0.043(3) 0.021(3) -0.003(2) 0.005(2) -0.008(2)
C5 0.042(3) 0.054(4) 0.011(2) -0.005(2) 0.004(2) -0.010(3)
C6 0.038(3) 0.044(3) 0.023(3) -0.005(2) -0.008(2) -0.008(3)
C7 0.029(3) 0.026(3) 0.016(2) -0.003(2) -0.005(2) -0.004(2)
C8 0.027(3) 0.035(3) 0.029(3) -0.003(2) -0.013(2) -0.006(2)
C9 0.017(2) 0.031(3) 0.034(3) -0.001(2) -0.005(2) -0.004(2)
C10 0.018(2) 0.018(2) 0.024(3) -0.0003(19) -0.0030(18) -0.0038(18)
C11 0.023(2) 0.017(2) 0.015(2) -0.0018(18) -0.0014(18) -0.0022(18)
C12 0.015(2) 0.034(3) 0.023(3) -0.003(2) 0.0025(19) -0.004(2)
C13 0.018(2) 0.019(2) 0.029(3) -0.004(2) -0.0020(19) -0.0034(19)
C14 0.038(3) 0.023(3) 0.031(3) -0.003(2) -0.002(2) -0.006(2)
C15 0.050(4) 0.024(3) 0.039(3) -0.010(2) 0.006(3) -0.012(3)
C16 0.034(3) 0.035(3) 0.038(3) -0.017(3) 0.003(2) -0.013(2)
C17 0.037(3) 0.033(3) 0.027(3) -0.009(2) -0.008(2) -0.006(2)
C18 0.033(3) 0.021(3) 0.033(3) 0.001(2) -0.012(2) -0.006(2)
C19 0.036(3) 0.024(3) 0.022(3) 0.001(2) -0.008(2) -0.013(2)
C20 0.039(3) 0.032(3) 0.027(3) -0.002(2) 0.001(2) -0.020(2)
C21 0.052(4) 0.059(4) 0.028(3) -0.007(3) 0.006(3) -0.036(3)
C22 0.080(5) 0.073(5) 0.020(3) 0.012(3) -0.010(3) -0.055(4)
C23 0.081(5) 0.042(4) 0.041(4) 0.022(3) -0.029(4) -0.035(4)
C24 0.048(3) 0.030(3) 0.034(3) 0.009(2) -0.014(3) -0.014(3)
C25 0.023(3) 0.018(2) 0.033(3) -0.002(2) -0.004(2) -0.0001(19)
C26 0.028(3) 0.024(3) 0.038(3) -0.002(2) -0.011(2) 0.001(2)
C27 0.029(3) 0.033(3) 0.067(4) -0.001(3) -0.022(3) 0.002(2)
C28 0.018(3) 0.040(4) 0.093(6) -0.011(4) -0.004(3) 0.005(2)
C29 0.029(3) 0.042(4) 0.067(5) -0.022(3) 0.012(3) 0.001(3)
C30 0.029(3) 0.030(3) 0.047(4) -0.009(3) -0.001(2) -0.001(2)
C31 0.021(2) 0.023(2) 0.015(2) 0.0007(19) -0.0035(18) 0.0016(19)
C32 0.022(2) 0.032(3) 0.024(3) -0.009(2) 0.001(2) 0.000(2)
C33 0.026(3) 0.057(4) 0.025(3) -0.013(3) 0.006(2) -0.001(3)
C34 0.034(3) 0.057(4) 0.026(3) -0.025(3) 0.002(2) 0.011(3)
C35 0.047(4) 0.032(3) 0.035(3) -0.016(3) -0.013(3) 0.006(3)
C36 0.031(3) 0.024(3) 0.022(3) -0.005(2) -0.003(2) -0.001(2)
C37 0.015(2) 0.021(2) 0.015(2) 0.0007(18) -0.0019(17) -0.0041(18)
C38 0.029(3) 0.023(3) 0.025(3) -0.003(2) -0.009(2) -0.005(2)
C39 0.034(3) 0.022(3) 0.034(3) 0.001(2) -0.013(2) -0.002(2)
C40 0.027(3) 0.033(3) 0.024(3) 0.006(2) -0.009(2) -0.008(2)
C41 0.031(3) 0.031(3) 0.018(2) -0.005(2) -0.004(2) -0.004(2)
C42 0.026(3) 0.023(2) 0.021(3) -0.003(2) -0.003(2) -0.001(2)
C43 0.018(2) 0.017(2) 0.020(2) -0.0036(18) -0.0001(18) -0.0032(18)
C44 0.026(3) 0.027(3) 0.021(3) -0.001(2) -0.003(2) -0.007(2)
C45 0.030(3) 0.045(3) 0.033(3) -0.006(3) -0.008(2) -0.019(3)
C46 0.027(3) 0.043(3) 0.044(3) -0.004(3) 0.002(2) -0.020(3)
C47 0.030(3) 0.030(3) 0.028(3) 0.001(2) 0.007(2) -0.011(2)
C48 0.025(2) 0.021(2) 0.017(2) -0.0022(19) -0.0006(19) -0.0039(19)

loop_
_atom_type_symbol
_atom_type_description
_atom_type_scat_dispersion_real
_atom_type_scat_dispersion_imag
_atom_type_scat_source
C C 0.0181 0.0091 'International Tables Vol C Tables 4.2.6.8 and 6.1.1.4'
H H 0.0000 0.0000 'International Tables Vol C Tables 4.2.6.8 and 6.1.1.4'
N N 0.0311 0.0180 'International Tables Vol C Tables 4.2.6.8 and 6.1.1.4'
O O 0.0492 0.0322 'International Tables Vol C Tables 4.2.6.8 and 6.1.1.4'
P P 0.2955 0.4335 'International Tables Vol C Tables 4.2.6.8 and 6.1.1.4'
Ru Ru 0.0552 3.2960 'International Tables Vol C Tables 4.2.6.8 and 6.1.1.4'

loop_
_geom_angle_atom_site_label_1
_geom_angle_atom_site_label_2
_geom_angle_atom_site_label_3
_geom_angle
Ru1 C1 H1A 109.5
Ru1 C1 H1C 109.5
Ru1 C1 H1B 109.5
P1 Ru1 P2 177.36(4)
O1 Ru1 P1 91.18(10)
O1 Ru1 P2 91.04(10)
O1 Ru1 N1 77.95(13)
O1 Ru1 C1 84.30(15)
O1 C3 C4 122.4(4)
O1 C3 C11 120.5(4)
O2 C2 Ru1 179.1(4)
N1 Ru1 P1 91.58(10)
N1 Ru1 P2 90.28(10)
N1 C10 C9 121.6(4)
N1 C10 C12 119.6(4)
N1 C11 C3 116.0(4)
N1 C11 C7 122.9(4)
C1 Ru1 P1 89.09(12)
C1 Ru1 P2 89.72(12)
C1 Ru1 N1 162.24(16)
H1A C1 H1C 109.5
H1A C1 H1B 109.5
H1C C1 H1B 109.5
C2 Ru1 P1 88.10(15)
C2 Ru1 P2 89.64(15)
C2 Ru1 O1 178.54(17)
C2 Ru1 N1 103.34(17)
C2 Ru1 C1 94.41(19)
C3 O1 Ru1 115.4(3)
C3 C4 H4 119.4
C4 C3 C11 117.0(4)
C4 C5 H5 119.2
C5 C4 C3 121.3(5)
C5 C4 H4 119.4
C5 C6 H6 120.2
C5 C6 C7 119.6(5)
C6 C5 C4 121.6(5)
C6 C5 H5 119.2
C6 C7 C8 123.6(5)
C6 C7 C11 119.4(5)
C7 C6 H6 120.2
C7 C8 H8 120.2
C7 C11 C3 121.1(4)
C8 C9 H9 119.6
C8 C9 C10 120.9(5)
C9 C8 C7 119.5(5)
C9 C8 H8 120.2
C9 C10 C12 118.8(4)
C10 N1 Ru1 131.7(3)
C10 N1 C11 118.1(4)
C10 C9 H9 119.6
C10 C12 H12A 109.5
C10 C12 H12C 109.5
C10 C12 H12B 109.5
C11 N1 Ru1 110.2(3)
C11 C7 C8 116.9(4)
H12A C12 H12C 109.5
H12A C12 H12B 109.5
H12C C12 H12B 109.5
C13 P1 Ru1 118.85(16)
C13 P1 C19 102.0(2)
C13 C14 H14 119.4
C13 C18 C17 120.5(5)
C13 C18 H18 119.7
C14 C13 P1 120.5(4)
C14 C13 C18 118.0(5)
C14 C15 H15 119.7
C14 C15 C16 120.6(5)
C15 C14 C13 121.3(5)
C15 C14 H14 119.4
C15 C16 H16 120.2
C16 C15 H15 119.7
C16 C17 H17 120.0
C16 C17 C18 120.1(5)
C17 C16 C15 119.6(5)
C17 C16 H16 120.2
C17 C18 H18 119.7
C18 C13 P1 121.3(4)
C18 C17 H17 120.0
C19 P1 Ru1 116.97(17)
C19 C20 H20 119.6
C19 C20 C21 120.7(6)
C19 C24 C23 119.8(6)
C19 C24 H24 120.1
C20 C19 P1 117.6(4)
C20 C19 C24 118.8(5)
C20 C21 H21 119.9
C21 C20 H20 119.6
C21 C22 H22 120.0
C22 C21 C20 120.1(6)
C22 C21 H21 119.9
C22 C23 H23 119.7
C22 C23 C24 120.5(6)
C23 C22 C21 120.1(6)
C23 C22 H22 120.0
C23 C24 H24 120.1
C24 C19 P1 123.5(4)
C24 C23 H23 119.7
C25 P1 Ru1 110.81(16)
C25 P1 C13 101.0(2)
C25 P1 C19 105.3(2)
C25 C26 H26 119.9
C25 C30 H30 119.9
C26 C25 P1 120.2(4)
C26 C27 H27 119.7
C27 C26 C25 120.2(6)
C27 C26 H26 119.9
C27 C28 H28 120.1
C27 C28 C29 119.8(6)
C28 C27 C26 120.6(6)
C28 C27 H27 119.7
C28 C29 H29 119.8
C28 C29 C30 120.4(6)
C29 C28 H28 120.1
C29 C30 C25 120.2(6)
C29 C30 H30 119.9
C30 C25 P1 120.5(4)
C30 C25 C26 118.8(5)
C30 C29 H29 119.8
C31 P2 Ru1 117.46(16)
C31 P2 C37 101.2(2)
C31 P2 C43 104.8(2)
C31 C32 H32 119.3
C31 C36 H36 119.7
C32 C31 P2 118.2(4)
C32 C31 C36 117.9(5)
C32 C33 H33 119.8
C32 C33 C34 120.3(6)
C33 C32 C31 121.4(5)
C33 C32 H32 119.3
C33 C34 H34 120.0
C34 C33 H33 119.8
C34 C35 H35 120.1
C34 C35 C36 119.7(6)
C35 C34 C33 120.0(5)
C35 C34 H34 120.0
C35 C36 C31 120.7(5)
C35 C36 H36 119.7
C36 C31 P2 123.8(4)
C36 C35 H35 120.1
C37 P2 Ru1 118.51(15)
C37 C38 H38 120.0
C37 C42 H42 119.5
C38 C37 P2 120.5(4)
C38 C39 H39 119.6
C39 C38 C37 120.1(5)
C39 C38 H38 120.0
C39 C40 H40 120.3
C40 C39 C38 120.9(5)
C40 C39 H39 119.6
C40 C41 H41 119.9
C40 C41 C42 120.3(5)
C41 C40 C39 119.3(5)
C41 C40 H40 120.3
C41 C42 C37 120.9(5)
C41 C42 H42 119.5
C42 C37 P2 120.9(4)
C42 C37 C38 118.5(4)
C42 C41 H41 119.9
C43 P2 Ru1 111.22(15)
C43 P2 C37 101.6(2)
C43 C44 H44 119.9
C43 C48 H48 119.9
C44 C43 P2 120.4(4)
C44 C45 H45 119.7
C44 C45 C46 120.6(5)
C45 C44 C43 120.2(5)
C45 C44 H44 119.9
C45 C46 H46 120.4
C46 C45 H45 119.7
C46 C47 H47 119.7
C47 C46 C45 119.2(5)
C47 C46 H46 120.4
C47 C48 C43 120.1(5)
C47 C48 H48 119.9
C48 C43 P2 120.2(4)
C48 C43 C44 119.1(4)
C48 C47 C46 120.7(5)
C48 C47 H47 119.7

loop_
_geom_bond_atom_site_label_1
_geom_bond_atom_site_label_2
_geom_bond_distance
Ru1 P1 2.3735(12)
Ru1 P2 2.3830(11)
Ru1 O1 2.087(3)
Ru1 N1 2.212(4)
Ru1 C1 2.162(4)
Ru1 C2 1.837(5)
P1 C13 1.837(5)
P1 C19 1.840(5)
P1 C25 1.829(5)
P2 C31 1.827(5)
P2 C37 1.844(4)
P2 C43 1.832(5)
O1 C3 1.305(6)
O2 C2 1.139(6)
N1 C10 1.327(6)
N1 C11 1.398(6)
C1 H1A 0.9800
C1 H1C 0.9800
C1 H1B 0.9800
C3 C4 1.401(7)
C3 C11 1.427(7)
C4 H4 0.9500
C4 C5 1.398(8)
C5 H5 0.9500
C5 C6 1.367(8)
C6 H6 0.9500
C6 C7 1.405(7)
C7 C8 1.416(7)
C7 C11 1.412(7)
C8 H8 0.9500
C8 C9 1.365(8)
C9 H9 0.9500
C9 C10 1.418(7)
C10 C12 1.499(7)
C12 H12A 0.9800
C12 H12C 0.9800
C12 H12B 0.9800
C13 C14 1.389(7)
C13 C18 1.394(7)
C14 H14 0.9500
C14 C15 1.370(8)
C15 H15 0.9500
C15 C16 1.379(8)
C16 H16 0.9500
C16 C17 1.373(8)
C17 H17 0.9500
C17 C18 1.396(7)
C18 H18 0.9500
C19 C20 1.388(8)
C19 C24 1.394(7)
C20 H20 0.9500
C20 C21 1.388(8)
C21 H21 0.9500
C21 C22 1.373(10)
C22 H22 0.9500
C22 C23 1.371(11)
C23 H23 0.9500
C23 C24 1.397(9)
C24 H24 0.9500
C25 C26 1.397(7)
C25 C30 1.391(8)
C26 H26 0.9500
C26 C27 1.383(8)
C27 H27 0.9500
C27 C28 1.377(10)
C28 H28 0.9500
C28 C29 1.378(10)
C29 H29 0.9500
C29 C30 1.390(8)
C30 H30 0.9500
C31 C32 1.397(7)
C31 C36 1.403(7)
C32 H32 0.9500
C32 C33 1.366(7)
C33 H33 0.9500
C33 C34 1.388(9)
C34 H34 0.9500
C34 C35 1.381(9)
C35 H35 0.9500
C35 C36 1.395(8)
C36 H36 0.9500
C37 C38 1.393(7)
C37 C42 1.388(7)
C38 H38 0.9500
C38 C39 1.387(7)
C39 H39 0.9500
C39 C40 1.380(8)
C40 H40 0.9500
C40 C41 1.376(7)
C41 H41 0.9500
C41 C42 1.387(7)
C42 H42 0.9500
C43 C44 1.395(7)
C43 C48 1.393(7)
C44 H44 0.9500
C44 C45 1.381(7)
C45 H45 0.9500
C45 C46 1.387(8)
C46 H46 0.9500
C46 C47 1.385(8)
C47 H47 0.9500
C47 C48 1.383(7)
C48 H48 0.9500
